data_1521375
loop_
_publ_author_name
'Karppinen, M.'
'Yamauchi, H.'
'Fujinami, K.'
'Nakane, T.'
'Tellgren, R.'
'Peitola, K.'
'Rundloef, H.'

_publ_section_title
;
 Ca-substitution and O-doping effects in superconducting Cu (Ba0.8 Sr0.2)2
 (Yb1-x Cax) Cu2 O6+z obtained from neutron diffraction refinements
;
_journal_name_full 'Physical Review, Serie 3. B - Condensed Matter (18,1978-)'
_journal_page_first 4378
_journal_page_last 4385
_journal_volume 60
_journal_year 1999
_chemical_formula_sum 'Ba1.6 Ca0.1 Cu3 O6.104 Sr0.4 Yb0.9'
_chemical_name_systematic 'Cu (Ba0.8 Sr0.2)2 (Yb0.9 Ca0.1) Cu2 O6.104'
_space_group_IT_number 123
_symmetry_space_group_name_Hall '-P 4 2'
_symmetry_space_group_name_H-M 'P 4/m m m'
_cell_angle_alpha 90
_cell_angle_beta 90
_cell_angle_gamma 90
_cell_formula_units_Z 1
_cell_length_a 3.8314
_cell_length_b 3.8314
_cell_length_c 11.745
_cell_volume 172.412
_citation_journal_id_ASTM PRBMDO
_cod_data_source_file Karppinen_PRBMDO_1999_711.cif
_cod_data_source_block Ba1.6Ca0.1Cu3O6.104Sr0.4Yb0.9
_cod_original_cell_volume 172.4122
_cod_database_code 1521375

loop_
_symmetry_equiv_pos_as_xyz
x,y,z
-y,x,z
-x,-y,z
y,-x,z
x,-y,-z
y,x,-z
-x,y,-z
-y,-x,-z
-x,-y,-z
y,-x,-z
x,y,-z
-y,x,-z
-x,y,z
-y,-x,z
x,-y,z
y,x,z

loop_
_atom_site_label
_atom_site_type_symbol
_atom_site_fract_x
_atom_site_fract_y
_atom_site_fract_z
_atom_site_occupancy
_atom_site_U_iso_or_equiv
Cu2 Cu+1 0 0 0.36034 1 0.0
Ba1 Ba+2 0.5 0.5 0.19845 0.8 0.0
O1 O-2 0 0.5 0 0.052 0.0
Sr1 Sr+2 0.5 0.5 0.19845 0.2 0.0
O2 O-2 0.5 0 0.38061 1 0.0
Yb1 Yb+3 0.5 0.5 0.5 0.9 0.0
Cu1 Cu+1 0 0 0 1 0.0
O3 O-2 0 0 0.15595 1 0.0
Ca1 Ca+2 0.5 0.5 0.5 0.1 0.0
